data_1518324
loop_
_publ_author_name
'Mishra, Monika'
'Tiwari, Karishma'
'Singh, Ashish Kumar'
'Singh, Vinod P.'

_publ_section_title
;
 Versatile coordination behaviour of a multi-dentate Schiff base with
 manganese(II), copper(II) and zinc(II) ions and their corrosion
 inhibition study
;
_journal_name_full 'Inorganica Chimica Acta'
_journal_page_first 36
_journal_page_last 45
_journal_paper_doi 10.1016/j.ica.2014.10.026
_journal_volume 425
_journal_year 2015
_chemical_formula_moiety 'C32 H32 Mn N6 O4'
_chemical_formula_sum 'C32 H32 Mn N6 O4'
_chemical_formula_weight 619.58
_space_group_IT_number 33
_symmetry_cell_setting orthorhombic
_symmetry_Int_Tables_number 33
_symmetry_space_group_name_Hall 'P 2c -2n'
_symmetry_space_group_name_H-M 'P n a 21'
_atom_sites_solution_hydrogens geom
_atom_sites_solution_primary direct
_atom_sites_solution_secondary difmap
_audit_creation_method SHELXL-97
_cell_angle_alpha 90.00
_cell_angle_beta 90.00
_cell_angle_gamma 90.00
_cell_formula_units_Z 4
_cell_length_a 20.213(18)
_cell_length_b 11.155(6)
_cell_length_c 13.117(3)
_cell_measurement_temperature 293(2)
_cell_volume 2958(3)
_computing_structure_refinement 'SHELXL-97 (Sheldrick, 1997)'
_diffrn_ambient_temperature 293(2)
_diffrn_measured_fraction_theta_full 0.997
_diffrn_measured_fraction_theta_max 0.877
_diffrn_radiation_monochromator graphite
_diffrn_radiation_type MoK\a
_diffrn_radiation_wavelength 0.71073
_diffrn_reflns_av_R_equivalents 0.1529
_diffrn_reflns_av_sigmaI/netI 0.4582
_diffrn_reflns_limit_h_max 26
_diffrn_reflns_limit_h_min -23
_diffrn_reflns_limit_k_max 8
_diffrn_reflns_limit_k_min -15
_diffrn_reflns_limit_l_max 17
_diffrn_reflns_limit_l_min -16
_diffrn_reflns_number 8763
_diffrn_reflns_theta_full 25.00
_diffrn_reflns_theta_max 28.90
_diffrn_reflns_theta_min 3.11
_diffrn_source 'fine-focus sealed tube'
_exptl_absorpt_coefficient_mu 0.494
_exptl_absorpt_correction_T_max 0.910
_exptl_absorpt_correction_T_min 0.901
_exptl_absorpt_correction_type multi-scan
_exptl_absorpt_process_details sadabs
_exptl_crystal_colour pink
_exptl_crystal_density_diffrn 1.391
_exptl_crystal_density_method 'not measured'
_exptl_crystal_description block
_exptl_crystal_F_000 1292
_exptl_crystal_size_max 0.21
_exptl_crystal_size_mid 0.20
_exptl_crystal_size_min 0.19
_refine_diff_density_max 0.374
_refine_diff_density_min -0.259
_refine_diff_density_rms 0.060
_refine_ls_abs_structure_details 'Flack H D (1983), Acta Cryst. A39, 876-881'
_refine_ls_abs_structure_Flack 0.06(7)
_refine_ls_extinction_method SHELXL
_refine_ls_goodness_of_fit_ref 0.925
_refine_ls_hydrogen_treatment riding
_refine_ls_matrix_type full
_refine_ls_number_parameters 391
_refine_ls_number_reflns 7791
_refine_ls_number_restraints 37
_refine_ls_restrained_S_all 0.924
_refine_ls_R_factor_all 0.3836
_refine_ls_R_factor_gt 0.1061
_refine_ls_shift/su_max 0.000
_refine_ls_shift/su_mean 0.000
_refine_ls_structure_factor_coef Fsqd
_refine_ls_weighting_details 'calc w=1/[\s^2^(Fo^2^)+(0.0000P)^2^+0.0000P] where P=(Fo^2^+2Fc^2^)/3'
_refine_ls_weighting_scheme calc
_refine_ls_wR_factor_gt 0.1288
_refine_ls_wR_factor_ref 0.2295
_reflns_number_gt 1300
_reflns_number_total 7791
_reflns_threshold_expression >2sigma(I)
_cod_data_source_file CIF.cif
_cod_data_source_block Mn
_cod_database_code 1518324

loop_
_symmetry_equiv_pos_as_xyz
'x, y, z'
'-x, -y, z+1/2'
'-x+1/2, y+1/2, z+1/2'
'x+1/2, -y+1/2, z'

loop_
_atom_site_label
_atom_site_type_symbol
_atom_site_fract_x
_atom_site_fract_y
_atom_site_fract_z
_atom_site_U_iso_or_equiv
_atom_site_adp_type
_atom_site_occupancy
_atom_site_symmetry_multiplicity
_atom_site_calc_flag
_atom_site_refinement_flags
Mn1 Mn 0.22947(15) 0.0257(2) 0.2863(3) 0.0698(9) Uani 1 1 d .
O1A O 0.2994(6) 0.1351(10) 0.3026(7) 0.076(4) Uani 1 1 d .
O1 O 0.1696(7) 0.1522(10) 0.2785(8) 0.085(4) Uani 1 1 d .
N3 N 0.2305(7) 0.0480(14) 0.1380(11) 0.049(5) Uani 1 1 d .
N2 N 0.1865(8) 0.1334(13) 0.1085(12) 0.073(5) Uani 1 1 d .
H2N H 0.1783 0.1508 0.0459 0.087 Uiso 1 1 calc R
O2A O 0.1583(5) -0.0818(8) 0.2891(10) 0.066(3) Uani 1 1 d .
C8 C 0.2670(11) -0.0104(16) 0.0745(10) 0.066(6) Uani 1 1 d .
C10 C 0.3286(11) -0.1317(16) 0.2015(14) 0.074(7) Uani 1 1 d .
N1A N 0.3403(8) 0.2694(13) 0.6012(12) 0.093(6) Uani 1 1 d .
H1A1 H 0.3468 0.3058 0.6582 0.111 Uiso 1 1 calc R
H1A2 H 0.3123 0.2116 0.5977 0.111 Uiso 1 1 calc R
C9A C 0.1341(11) -0.0893(16) 0.4692(11) 0.070(6) Uani 1 1 d .
C7A C 0.3097(11) 0.1618(14) 0.3975(12) 0.064(6) Uani 1 1 d .
C7 C 0.1577(12) 0.1867(18) 0.1866(19) 0.092(8) Uani 1 1 d .
O2 O 0.2889(6) -0.1012(9) 0.2801(11) 0.086(4) Uani 1 1 d .
N2A N 0.2754(8) 0.1183(13) 0.4737(8) 0.067(5) Uani 1 1 d .
H2A H 0.2818 0.1352 0.5369 0.081 Uiso 1 1 calc R
N3A N 0.2267(9) 0.0403(14) 0.4368(11) 0.060(5) Uani 1 1 d .
C14A C 0.0937(10) -0.140(2) 0.5390(14) 0.067(6) Uani 1 1 d .
H14A H 0.0998 -0.1144 0.6059 0.081 Uiso 1 1 calc R
C5A C 0.4494(14) 0.378(2) 0.3456(14) 0.111(8) Uani 1 1 d .
H5A H 0.4767 0.3960 0.2907 0.133 Uiso 1 1 calc R
N1 N 0.1480(10) 0.3219(16) -0.0064(12) 0.110(7) Uani 1 1 d .
H1A H 0.1750 0.2626 -0.0016 0.132 Uiso 1 1 calc R
H1B H 0.1447 0.3609 -0.0627 0.132 Uiso 1 1 calc R
C1A C 0.3631(8) 0.2527(16) 0.4158(11) 0.049(4) Uani 1 1 d .
C8A C 0.1871(10) -0.0084(15) 0.5022(11) 0.048(4) Uani 1 1 d .
C9 C 0.3192(11) -0.0948(16) 0.1068(16) 0.075(6) Uani 1 1 d .
C12A C 0.0364(10) -0.2530(18) 0.4221(17) 0.091(6) Uani 1 1 d .
H12A H 0.0035 -0.3087 0.4072 0.109 Uiso 1 1 calc R
C2A C 0.3740(13) 0.303(2) 0.5177(15) 0.084(8) Uani 1 1 d .
C6 C 0.0798(11) 0.320(2) 0.2495(14) 0.095(8) Uani 1 1 d U
H6 H 0.0825 0.2763 0.3095 0.114 Uiso 1 1 calc R
C13A C 0.0484(14) -0.218(2) 0.5256(14) 0.109(9) Uani 1 1 d .
H13A H 0.0244 -0.2494 0.5797 0.131 Uiso 1 1 calc R
C15 C 0.2530(8) 0.0080(15) -0.0462(12) 0.069(6) Uani 1 1 d U
H15A H 0.2645 -0.0641 -0.0835 0.083 Uiso 1 1 calc R
H15B H 0.2066 0.0254 -0.0578 0.083 Uiso 1 1 calc R
C3A C 0.4203(13) 0.396(2) 0.5171(17) 0.098(9) Uani 1 1 d .
H3A H 0.4267 0.4354 0.5789 0.117 Uiso 1 1 calc R
C2 C 0.1128(14) 0.352(3) 0.0701(17) 0.100(9) Uani 1 1 d .
C11 C 0.3802(12) -0.2043(19) 0.2252(13) 0.091(8) Uani 1 1 d U
H11 H 0.3878 -0.2219 0.2935 0.109 Uiso 1 1 calc R
C6A C 0.3972(12) 0.287(2) 0.3363(14) 0.099(8) Uani 1 1 d .
H6A H 0.3883 0.2537 0.2729 0.118 Uiso 1 1 calc R
C11A C 0.0730(11) -0.2054(18) 0.3470(14) 0.077(6) Uani 1 1 d .
H11A H 0.0651 -0.2274 0.2796 0.092 Uiso 1 1 calc R
C4A C 0.4569(12) 0.4360(19) 0.438(2) 0.115(9) Uani 1 1 d .
H4A H 0.4860 0.5000 0.4450 0.138 Uiso 1 1 calc R
C15A C 0.1914(11) 0.0317(14) 0.6137(11) 0.085(7) Uani 1 1 d .
H15C H 0.1476 0.0325 0.6439 0.101 Uiso 1 1 calc R
H15D H 0.2095 0.1121 0.6175 0.101 Uiso 1 1 calc R
C12 C 0.4225(14) -0.254(2) 0.1518(18) 0.125(10) Uani 1 1 d U
H12 H 0.4554 -0.3080 0.1705 0.150 Uiso 1 1 calc R
C14 C 0.3641(14) -0.144(2) 0.0209(18) 0.115(9) Uani 1 1 d U
H14 H 0.3584 -0.1235 -0.0473 0.138 Uiso 1 1 calc R
C13 C 0.4144(13) -0.222(2) 0.055(2) 0.124(9) Uani 1 1 d U
H13 H 0.4435 -0.2531 0.0064 0.149 Uiso 1 1 calc R
C10A C 0.1224(10) -0.1236(15) 0.3695(12) 0.065(6) Uani 1 1 d .
C3 C 0.0718(13) 0.463(2) 0.0687(19) 0.110(9) Uani 1 1 d .
H3 H 0.0690 0.5135 0.0127 0.132 Uiso 1 1 calc R
C16 C 0.2958(12) 0.1129(16) -0.0814(14) 0.124(8) Uani 1 1 d U
H16A H 0.3382 0.1089 -0.0484 0.186 Uiso 1 1 calc R
H16B H 0.2745 0.1870 -0.0641 0.186 Uiso 1 1 calc R
H16C H 0.3018 0.1086 -0.1540 0.186 Uiso 1 1 calc R
C4 C 0.0381(14) 0.482(3) 0.159(2) 0.163(11) Uani 1 1 d U
H4 H 0.0117 0.5505 0.1593 0.195 Uiso 1 1 calc R
C1 C 0.1160(12) 0.290(2) 0.1675(16) 0.091(8) Uani 1 1 d .
C16A C 0.2365(10) -0.0562(16) 0.6725(12) 0.122(9) Uani 1 1 d .
H16D H 0.2215 -0.1368 0.6615 0.183 Uiso 1 1 calc R
H16E H 0.2349 -0.0381 0.7440 0.183 Uiso 1 1 calc R
H16F H 0.2811 -0.0484 0.6485 0.183 Uiso 1 1 calc R
C5 C 0.0370(15) 0.422(3) 0.2426(18) 0.141(10) Uani 1 1 d U
H5 H 0.0095 0.4437 0.2964 0.170 Uiso 1 1 calc R

loop_
_atom_site_aniso_label
_atom_site_aniso_U_11
_atom_site_aniso_U_22
_atom_site_aniso_U_33
_atom_site_aniso_U_23
_atom_site_aniso_U_13
_atom_site_aniso_U_12
Mn1 0.107(2) 0.0743(16) 0.0286(10) 0.001(2) -0.0091(19) -0.006(2)
O1A 0.123(11) 0.089(8) 0.015(6) 0.010(6) -0.006(7) -0.039(8)
O1 0.153(12) 0.093(9) 0.010(5) 0.006(7) -0.012(8) -0.019(8)
N3 0.059(12) 0.069(12) 0.020(9) -0.011(8) 0.005(7) -0.021(9)
N2 0.073(13) 0.072(11) 0.073(11) 0.029(10) -0.035(10) 0.008(10)
O2A 0.081(8) 0.071(7) 0.047(6) -0.004(8) -0.011(8) -0.045(6)
C8 0.115(18) 0.067(13) 0.016(7) 0.021(8) 0.000(10) 0.009(13)
C10 0.11(2) 0.052(13) 0.062(14) 0.025(11) -0.018(14) 0.006(13)
N1A 0.115(16) 0.101(13) 0.061(10) -0.044(10) 0.000(10) -0.026(11)
C9A 0.106(19) 0.084(15) 0.020(9) 0.010(9) 0.004(11) 0.000(13)
C7A 0.100(17) 0.059(12) 0.034(10) 0.007(9) -0.036(10) 0.012(12)
C7 0.103(19) 0.050(14) 0.12(2) -0.052(15) 0.054(17) -0.028(14)
O2 0.138(13) 0.083(8) 0.038(6) 0.005(9) 0.019(10) 0.041(8)
N2A 0.096(14) 0.095(12) 0.010(6) 0.004(7) 0.002(8) 0.013(11)
N3A 0.090(16) 0.064(13) 0.025(9) -0.012(9) -0.022(9) 0.014(10)
C14A 0.063(17) 0.092(18) 0.048(12) -0.008(12) 0.012(11) -0.006(13)
C5A 0.16(3) 0.12(2) 0.053(14) -0.004(12) -0.015(14) -0.013(19)
N1 0.15(2) 0.122(17) 0.057(12) 0.036(11) -0.049(12) -0.003(15)
C1A 0.052(12) 0.066(11) 0.030(9) 0.002(9) -0.019(9) -0.007(10)
C8A 0.058(13) 0.048(11) 0.037(9) 0.001(9) -0.006(9) 0.010(11)
C9 0.086(18) 0.065(13) 0.075(14) 0.013(13) -0.007(13) -0.034(12)
C12A 0.061(15) 0.107(16) 0.104(17) -0.007(16) 0.005(14) -0.022(14)
C2A 0.11(2) 0.091(18) 0.050(12) -0.034(13) -0.034(14) 0.054(17)
C6 0.12(2) 0.113(18) 0.054(14) -0.010(12) 0.006(12) 0.001(15)
C13A 0.17(3) 0.12(2) 0.044(12) 0.002(13) -0.020(15) -0.01(2)
C15 0.073(7) 0.072(7) 0.062(7) -0.001(5) 0.003(5) -0.004(5)
C3A 0.12(2) 0.11(2) 0.071(17) -0.002(15) -0.014(16) 0.003(18)
C2 0.11(2) 0.12(2) 0.069(17) 0.003(17) -0.010(15) -0.055(19)
C11 0.13(2) 0.111(18) 0.034(11) -0.031(11) -0.029(12) -0.020(16)
C6A 0.12(2) 0.104(19) 0.067(15) 0.006(12) -0.046(14) -0.037(16)
C11A 0.077(17) 0.077(16) 0.076(14) -0.017(12) -0.012(12) -0.006(14)
C4A 0.13(2) 0.101(18) 0.12(2) 0.016(17) -0.047(18) -0.056(16)
C15A 0.14(2) 0.076(13) 0.037(9) -0.004(10) -0.020(12) -0.006(14)
C12 0.15(3) 0.14(2) 0.079(16) 0.011(17) -0.054(16) -0.007(17)
C14 0.10(2) 0.15(2) 0.094(17) -0.015(17) 0.041(16) -0.001(17)
C13 0.10(2) 0.14(2) 0.12(2) 0.006(18) 0.005(18) 0.018(18)
C10A 0.095(17) 0.054(13) 0.047(11) 0.022(9) 0.032(12) 0.026(12)
C3 0.14(3) 0.079(17) 0.115(19) 0.045(15) -0.043(17) -0.008(17)
C16 0.127(9) 0.127(9) 0.118(9) 0.006(5) -0.001(5) -0.007(5)
C4 0.18(3) 0.19(3) 0.12(2) -0.04(2) -0.05(2) -0.01(2)
C1 0.14(2) 0.080(16) 0.055(13) 0.011(12) -0.042(15) -0.013(16)
C16A 0.13(2) 0.18(2) 0.061(12) 0.017(15) 0.033(14) 0.016(19)
C5 0.16(2) 0.17(2) 0.095(19) 0.012(16) -0.036(16) -0.007(18)

loop_
_atom_type_symbol
_atom_type_description
_atom_type_scat_dispersion_real
_atom_type_scat_dispersion_imag
_atom_type_scat_source
C C 0.0033 0.0016 'International Tables Vol C Tables 4.2.6.8 and 6.1.1.4'
H H 0.0000 0.0000 'International Tables Vol C Tables 4.2.6.8 and 6.1.1.4'
N N 0.0061 0.0033 'International Tables Vol C Tables 4.2.6.8 and 6.1.1.4'
O O 0.0106 0.0060 'International Tables Vol C Tables 4.2.6.8 and 6.1.1.4'
Mn Mn 0.3368 0.7283 'International Tables Vol C Tables 4.2.6.8 and 6.1.1.4'

loop_
_geom_angle_atom_site_label_1
_geom_angle_atom_site_label_2
_geom_angle_atom_site_label_3
_geom_angle
O2 Mn1 O1 174.3(6)
O2 Mn1 O2A 90.5(5)
O1 Mn1 O2A 89.3(5)
O2 Mn1 O1A 90.8(5)
O1 Mn1 O1A 90.1(5)
O2A Mn1 O1A 172.3(5)
O2 Mn1 N3 92.6(7)
O1 Mn1 N3 81.7(6)
O2A Mn1 N3 96.2(5)
O1A Mn1 N3 91.2(5)
O2 Mn1 N3A 97.2(6)
O1 Mn1 N3A 88.5(6)
O2A Mn1 N3A 90.7(6)
O1A Mn1 N3A 81.7(6)
N3 Mn1 N3A 167.9(5)
C7A O1A Mn1 112.3(12)
C7 O1 Mn1 113.5(13)
C8 N3 N2 123.0(16)
C8 N3 Mn1 125.7(13)
N2 N3 Mn1 111.4(11)
C7 N2 N3 112.5(17)
C7 N2 H2N 123.7
N3 N2 H2N 123.7
C10A O2A Mn1 130.0(12)
N3 C8 C9 123.0(15)
N3 C8 C15 117.9(17)
C9 C8 C15 119.0(16)
C9 C10 O2 124(2)
C9 C10 C11 121(2)
O2 C10 C11 115.6(17)
C2A N1A H1A1 120.0
C2A N1A H1A2 120.0
H1A1 N1A H1A2 120.0
C14A C9A C10A 115.0(19)
C14A C9A C8A 119.9(16)
C10A C9A C8A 125.0(18)
O1A C7A N2A 124.2(18)
O1A C7A C1A 115.1(17)
N2A C7A C1A 120.6(15)
O1 C7 N2 121(2)
O1 C7 C1 120.6(18)
N2 C7 C1 119(2)
C10 O2 Mn1 127.6(12)
C7A N2A N3A 109.8(13)
C7A N2A H2A 125.1
N3A N2A H2A 125.1
C8A N3A N2A 117.8(15)
C8A N3A Mn1 130.1(13)
N2A N3A Mn1 112.1(12)
C13A C14A C9A 129(2)
C13A C14A H14A 115.6
C9A C14A H14A 115.6
C4A C5A C6A 118(2)
C4A C5A H5A 120.8
C6A C5A H5A 120.8
C2 N1 H1A 120.0
C2 N1 H1B 120.0
H1A N1 H1B 120.0
C6A C1A C2A 122.3(19)
C6A C1A C7A 116.8(16)
C2A C1A C7A 120.8(19)
N3A C8A C9A 121.0(15)
N3A C8A C15A 118.4(17)
C9A C8A C15A 120.2(16)
C10 C9 C8 125(2)
C10 C9 C14 119(2)
C8 C9 C14 115.8(19)
C11A C12A C13A 120(2)
C11A C12A H12A 120.2
C13A C12A H12A 120.2
N1A C2A C3A 123.5(19)
N1A C2A C1A 124(2)
C3A C2A C1A 112(2)
C1 C6 C5 119(2)
C1 C6 H6 120.7
C5 C6 H6 120.7
C14A C13A C12A 116(2)
C14A C13A H13A 122.0
C12A C13A H13A 122.0
C16 C15 C8 107.1(14)
C16 C15 H15A 110.3
C8 C15 H15A 110.3
C16 C15 H15B 110.3
C8 C15 H15B 110.3
H15A C15 H15B 108.5
C4A C3A C2A 128(3)
C4A C3A H3A 116.0
C2A C3A H3A 116.0
N1 C2 C1 123(3)
N1 C2 C3 121(3)
C1 C2 C3 116(2)
C10 C11 C12 123.2(19)
C10 C11 H11 118.4
C12 C11 H11 118.4
C1A C6A C5A 121.1(18)
C1A C6A H6A 119.5
C5A C6A H6A 119.5
C12A C11A C10A 120.1(18)
C12A C11A H11A 120.0
C10A C11A H11A 120.0
C3A C4A C5A 117(2)
C3A C4A H4A 121.3
C5A C4A H4A 121.3
C8A C15A C16A 109.0(13)
C8A C15A H15C 109.9
C16A C15A H15C 109.9
C8A C15A H15D 109.9
C16A C15A H15D 109.9
H15C C15A H15D 108.3
C13 C12 C11 118(3)
C13 C12 H12 120.8
C11 C12 H12 120.8
C13 C14 C9 114(2)
C13 C14 H14 122.8
C9 C14 H14 122.8
C12 C13 C14 124(3)
C12 C13 H13 118.2
C14 C13 H13 118.2
O2A C10A C9A 123(2)
O2A C10A C11A 116.3(18)
C9A C10A C11A 120.5(17)
C4 C3 C2 113(2)
C4 C3 H3 123.4
C2 C3 H3 123.4
C15 C16 H16A 109.5
C15 C16 H16B 109.5
H16A C16 H16B 109.5
C15 C16 H16C 109.5
H16A C16 H16C 109.5
H16B C16 H16C 109.5
C5 C4 C3 131(3)
C5 C4 H4 114.5
C3 C4 H4 114.5
C6 C1 C7 112(2)
C6 C1 C2 124(2)
C7 C1 C2 124(3)
C15A C16A H16D 109.5
C15A C16A H16E 109.5
H16D C16A H16E 109.5
C15A C16A H16F 109.5
H16D C16A H16F 109.5
H16E C16A H16F 109.5
C4 C5 C6 117(3)
C4 C5 H5 121.4
C6 C5 H5 121.4

loop_
_geom_bond_atom_site_label_1
_geom_bond_atom_site_label_2
_geom_bond_distance
Mn1 O2 1.858(11)
Mn1 O1 1.861(13)
Mn1 O2A 1.874(9)
Mn1 O1A 1.879(11)
Mn1 N3 1.961(15)
Mn1 N3A 1.981(16)
O1A C7A 1.298(16)
O1 C7 1.29(3)
N3 C8 1.29(2)
N3 N2 1.360(18)
N2 C7 1.32(2)
N2 H2N 0.8600
O2A C10A 1.363(18)
C8 C9 1.48(2)
C8 C15 1.620(18)
C10 C9 1.32(2)
C10 O2 1.35(2)
C10 C11 1.36(2)
N1A C2A 1.34(3)
N1A H1A1 0.8600
N1A H1A2 0.8600
C9A C14A 1.35(2)
C9A C10A 1.38(2)
C9A C8A 1.47(2)
C7A N2A 1.31(2)
C7A C1A 1.50(2)
C7 C1 1.45(3)
N2A N3A 1.401(18)
N2A H2A 0.8600
N3A C8A 1.294(19)
C14A C13A 1.27(3)
C14A H14A 0.9300
C5A C4A 1.38(2)
C5A C6A 1.47(3)
C5A H5A 0.9300
N1 C2 1.28(3)
N1 H1A 0.8600
N1 H1B 0.8600
C1A C6A 1.31(2)
C1A C2A 1.47(2)
C8A C15A 1.532(18)
C9 C14 1.55(3)
C12A C11A 1.34(2)
C12A C13A 1.43(2)
C12A H12A 0.9300
C2A C3A 1.40(3)
C6 C1 1.34(3)
C6 C5 1.43(3)
C6 H6 0.9300
C13A H13A 0.9300
C15 C16 1.53(2)
C15 H15A 0.9700
C15 H15B 0.9700
C3A C4A 1.35(3)
C3A H3A 0.9300
C2 C1 1.45(3)
C2 C3 1.49(3)
C11 C12 1.40(3)
C11 H11 0.9300
C6A H6A 0.9300
C11A C10A 1.39(2)
C11A H11A 0.9300
C4A H4A 0.9300
C15A C16A 1.54(2)
C15A H15C 0.9700
C15A H15D 0.9700
C12 C13 1.33(2)
C12 H12 0.9300
C14 C13 1.41(3)
C14 H14 0.9300
C13 H13 0.9300
C3 C4 1.38(3)
C3 H3 0.9300
C16 H16A 0.9600
C16 H16B 0.9600
C16 H16C 0.9600
C4 C5 1.29(3)
C4 H4 0.9300
C16A H16D 0.9600
C16A H16E 0.9600
C16A H16F 0.9600
C5 H5 0.9300

loop_
_geom_torsion_atom_site_label_1
_geom_torsion_atom_site_label_2
_geom_torsion_atom_site_label_3
_geom_torsion_atom_site_label_4
_geom_torsion
O2 Mn1 O1A C7A -96.7(12)
O1 Mn1 O1A C7A 88.9(11)
O2A Mn1 O1A C7A 3(4)
N3 Mn1 O1A C7A 170.7(12)
N3A Mn1 O1A C7A 0.5(11)
O2 Mn1 O1 C7 -6(6)
O2A Mn1 O1 C7 -94.4(13)
O1A Mn1 O1 C7 93.3(13)
N3 Mn1 O1 C7 2.0(13)
N3A Mn1 O1 C7 174.9(14)
O2 Mn1 N3 C8 -3.7(16)
O1 Mn1 N3 C8 177.1(16)
O2A Mn1 N3 C8 -94.5(15)
O1A Mn1 N3 C8 87.1(15)
N3A Mn1 N3 C8 141(3)
O2 Mn1 N3 N2 175.3(11)
O1 Mn1 N3 N2 -3.9(11)
O2A Mn1 N3 N2 84.5(11)
O1A Mn1 N3 N2 -93.8(11)
N3A Mn1 N3 N2 -40(4)
C8 N3 N2 C7 -176.0(17)
Mn1 N3 N2 C7 4.9(18)
O2 Mn1 O2A C10A 98.4(13)
O1 Mn1 O2A C10A -87.3(13)
O1A Mn1 O2A C10A -2(4)
N3 Mn1 O2A C10A -168.9(13)
N3A Mn1 O2A C10A 1.2(14)
N2 N3 C8 C9 174.1(15)
Mn1 N3 C8 C9 -7(3)
N2 N3 C8 C15 -8(3)
Mn1 N3 C8 C15 171.4(10)
Mn1 O1A C7A N2A 0(2)
Mn1 O1A C7A C1A -177.6(11)
Mn1 O1 C7 N2 0(2)
Mn1 O1 C7 C1 -175.5(15)
N3 N2 C7 O1 -4(2)
N3 N2 C7 C1 172.2(17)
C9 C10 O2 Mn1 -18(3)
C11 C10 O2 Mn1 161.5(13)
O1 Mn1 O2 C10 25(7)
O2A Mn1 O2 C10 112.6(15)
O1A Mn1 O2 C10 -75.0(16)
N3 Mn1 O2 C10 16.3(16)
N3A Mn1 O2 C10 -156.7(16)
O1A C7A N2A N3A 0(2)
C1A C7A N2A N3A 177.0(14)
C7A N2A N3A C8A -178.3(15)
C7A N2A N3A Mn1 0.5(17)
O2 Mn1 N3A C8A -92.2(17)
O1 Mn1 N3A C8A 87.7(16)
O2A Mn1 N3A C8A -1.5(16)
O1A Mn1 N3A C8A 178.1(16)
N3 Mn1 N3A C8A 124(3)
O2 Mn1 N3A N2A 89.2(11)
O1 Mn1 N3A N2A -90.9(11)
O2A Mn1 N3A N2A 179.8(11)
O1A Mn1 N3A N2A -0.5(11)
N3 Mn1 N3A N2A -55(4)
C10A C9A C14A C13A 3(4)
C8A C9A C14A C13A -175(2)
O1A C7A C1A C6A -6(3)
N2A C7A C1A C6A 176.8(18)
O1A C7A C1A C2A 171.7(15)
N2A C7A C1A C2A -6(2)
N2A N3A C8A C9A 178.9(14)
Mn1 N3A C8A C9A 0(2)
N2A N3A C8A C15A 6(2)
Mn1 N3A C8A C15A -172.5(11)
C14A C9A C8A N3A 179.5(19)
C10A C9A C8A N3A 2(3)
C14A C9A C8A C15A -8(3)
C10A C9A C8A C15A 174.7(16)
O2 C10 C9 C8 4(3)
C11 C10 C9 C8 -176.3(18)
O2 C10 C9 C14 -174.7(17)
C11 C10 C9 C14 5(3)
N3 C8 C9 C10 9(3)
C15 C8 C9 C10 -169.0(17)
N3 C8 C9 C14 -172.1(18)
C15 C8 C9 C14 9(3)
C6A C1A C2A N1A -180(2)
C7A C1A C2A N1A 3(3)
C6A C1A C2A C3A 5(3)
C7A C1A C2A C3A -172.9(18)
C9A C14A C13A C12A -3(4)
C11A C12A C13A C14A 1(3)
N3 C8 C15 C16 90(2)
C9 C8 C15 C16 -92(2)
N1A C2A C3A C4A 179(2)
C1A C2A C3A C4A -5(4)
C9 C10 C11 C12 -6(3)
O2 C10 C11 C12 173.6(19)
C2A C1A C6A C5A 1(3)
C7A C1A C6A C5A 178.4(18)
C4A C5A C6A C1A -7(4)
C13A C12A C11A C10A 1(3)
C2A C3A C4A C5A -1(4)
C6A C5A C4A C3A 7(4)
N3A C8A C15A C16A -95.4(19)
C9A C8A C15A C16A 92(2)
C10 C11 C12 C13 5(4)
C10 C9 C14 C13 -3(3)
C8 C9 C14 C13 179(2)
C11 C12 C13 C14 -2(4)
C9 C14 C13 C12 1(4)
Mn1 O2A C10A C9A 0(2)
Mn1 O2A C10A C11A -178.7(12)
C14A C9A C10A O2A -180.0(17)
C8A C9A C10A O2A -2(3)
C14A C9A C10A C11A -1(3)
C8A C9A C10A C11A 176.7(16)
C12A C11A C10A O2A 178.4(17)
C12A C11A C10A C9A -1(3)
N1 C2 C3 C4 -179(2)
C1 C2 C3 C4 -6(3)
C2 C3 C4 C5 1(5)
C5 C6 C1 C7 179(2)
C5 C6 C1 C2 -2(3)
O1 C7 C1 C6 -17(3)
N2 C7 C1 C6 167.7(18)
O1 C7 C1 C2 164.4(18)
N2 C7 C1 C2 -11(3)
N1 C2 C1 C6 179(2)
C3 C2 C1 C6 7(3)
N1 C2 C1 C7 -2(4)
C3 C2 C1 C7 -174.5(19)
C3 C4 C5 C6 4(5)
C1 C6 C5 C4 -3(4)
